data_7716041
loop_
_publ_author_name
'Romero, Nuria'
'Chavagnan, Thierry'
'Roisnel, Thierry'
'Welle, Alexandre'
'Kirillov, Evgueni'
'Carpentier, Jean-Fran&#xe7;ois'

_publ_section_title
;
 Dinuclear group IV metal complexes based on a
 bis(indenyl)-(<i>E</i>/<i>Z</i>)-stilbene platform: a potential prototype
 of "photoswitchable" catalysts for olefin polymerization.
;
_journal_issue 22
_journal_name_full 'Dalton transactions (Cambridge, England : 2003)'
_journal_page_first 9452
_journal_page_last 9466
_journal_paper_doi 10.1039/d4dt00498a
_journal_volume 53
_journal_year 2024
_chemical_compound_source 'synthesis as described'
_chemical_formula_moiety 'C14 H10 Br2'
_chemical_formula_sum 'C14 H10 Br2'
_chemical_formula_weight 338.04
_space_group_crystal_system orthorhombic
_space_group_IT_number 60
_space_group_name_Hall '-P 2n 2ab'
_space_group_name_H-M_alt 'P b c n'
_atom_sites_solution_hydrogens geom
_atom_sites_solution_primary dual
_audit_update_record
;
2024-02-19 deposited with the CCDC.	2024-05-13 downloaded from the CCDC.
;
_cell_angle_alpha 90
_cell_angle_beta 90
_cell_angle_gamma 90
_cell_formula_units_Z 8
_cell_length_a 13.8322(7)
_cell_length_b 11.7938(6)
_cell_length_c 15.1516(7)
_cell_measurement_reflns_used 2137
_cell_measurement_temperature 295(2)
_cell_measurement_theta_max 22.74
_cell_measurement_theta_min 2.27
_cell_measurement_wavelength 0.71073
_cell_volume 2471.7(2)
_computing_cell_refinement 'Bruker APEX2 (Bruker, 2014)'
_computing_data_collection 'Bruker APEX2 (Bruker, 2014)'
_computing_data_reduction 'Bruker APEX2 (Bruker, 2014)'
_computing_molecular_graphics
;
   'SXGRAPH (L. Farrugia, 1999), Mercury (CSD, 2020)'
;
_computing_publication_material 'CRYSCALC (T. Roisnel, local program, ver. 2024)'
_computing_structure_refinement 'SHELXL-2019_2 (Sheldrick, 2019)'
_computing_structure_solution 'SHELXT 2014_4 (Sheldrick, 2014)'
_diffrn_ambient_temperature 295(2)
_diffrn_detector 'CCD plate'
_diffrn_detector_area_resol_mean 8.33
_diffrn_measured_fraction_theta_full 0.997
_diffrn_measured_fraction_theta_max 0.997
_diffrn_measurement_device_type 'APEXII, Bruker-AXS'
_diffrn_measurement_method 'CCD rotation images, thin slices'
_diffrn_orient_matrix_UB_11 -0.0143200
_diffrn_orient_matrix_UB_12 0.0632379
_diffrn_orient_matrix_UB_13 -0.0299800
_diffrn_orient_matrix_UB_21 -0.0745065
_diffrn_orient_matrix_UB_22 0.0054323
_diffrn_orient_matrix_UB_23 0.0311121
_diffrn_orient_matrix_UB_31 0.0378568
_diffrn_orient_matrix_UB_32 0.0346122
_diffrn_orient_matrix_UB_33 0.0498916
_diffrn_radiation_monochromator graphite
_diffrn_radiation_probe x-ray
_diffrn_radiation_source 'fine-focus sealed tube'
_diffrn_radiation_type MoK\a
_diffrn_radiation_wavelength 0.71073
_diffrn_reflns_av_R_equivalents 0.0415
_diffrn_reflns_av_unetI/netI 0.0521
_diffrn_reflns_limit_h_max 12
_diffrn_reflns_limit_h_min -17
_diffrn_reflns_limit_k_max 15
_diffrn_reflns_limit_k_min -11
_diffrn_reflns_limit_l_max 19
_diffrn_reflns_limit_l_min -17
_diffrn_reflns_number 11228
_diffrn_reflns_theta_full 25.242
_diffrn_reflns_theta_max 27.512
_diffrn_reflns_theta_min 2.638
_diffrn_source_current 30.
_diffrn_source_power 1500.0
_diffrn_source_voltage 50.
_exptl_absorpt_coefficient_mu 6.527
_exptl_absorpt_correction_T_max 0.376
_exptl_absorpt_correction_T_min 0.245
_exptl_absorpt_correction_type multi-scan
_exptl_absorpt_process_details
;
  [Sheldrick, G.M. (2014). SADABS Bruker AXS Inc., Madison, Wisconsin, USA]
;
_exptl_crystal_colour colourless
_exptl_crystal_density_diffrn 1.817
_exptl_crystal_description prism
_exptl_crystal_F_000 1312
_exptl_crystal_size_max 0.360
_exptl_crystal_size_mid 0.220
_exptl_crystal_size_min 0.150
_refine_diff_density_max 0.515
_refine_diff_density_min -0.716
_refine_diff_density_rms 0.077
_refine_ls_extinction_method none
_refine_ls_goodness_of_fit_ref 0.999
_refine_ls_hydrogen_treatment constr
_refine_ls_matrix_type full
_refine_ls_number_parameters 145
_refine_ls_number_reflns 2835
_refine_ls_number_restraints 0
_refine_ls_restrained_S_all 0.999
_refine_ls_R_factor_all 0.0998
_refine_ls_R_factor_gt 0.0445
_refine_ls_shift/su_max 0.013
_refine_ls_shift/su_mean 0.001
_refine_ls_structure_factor_coef Fsqd
_refine_ls_weighting_details 'w=1/[\s^2^(Fo^2^)+(0.0466P)^2^+0.1732P] where P=(Fo^2^+2Fc^2^)/3'
_refine_ls_weighting_scheme calc
_refine_ls_wR_factor_gt 0.0850
_refine_ls_wR_factor_ref 0.1010
_reflns_number_gt 1667
_reflns_number_total 2835
_reflns_threshold_expression >2sigma(I)
_cod_data_source_file d4dt00498a2.cif
_cod_data_source_block TC1004
_cod_depositor_comments 'Adding full bibliography for 7716039--7716046.cif.'
_cod_database_code 7716041

loop_
_space_group_symop_operation_xyz
'x, y, z'
'-x+1/2, -y+1/2, z+1/2'
'-x, y, -z+1/2'
'x+1/2, -y+1/2, -z'
'-x, -y, -z'
'x-1/2, y-1/2, -z-1/2'
'x, -y, z-1/2'
'-x-1/2, y-1/2, z'

loop_
_atom_site_label
_atom_site_type_symbol
_atom_site_fract_x
_atom_site_fract_y
_atom_site_fract_z
_atom_site_U_iso_or_equiv
_atom_site_adp_type
_atom_site_occupancy
_atom_site_site_symmetry_order
_atom_site_calc_flag
_atom_site_refinement_flags_posn
_atom_site_refinement_flags_adp
_atom_site_refinement_flags_occupancy
_atom_site_disorder_assembly
_atom_site_disorder_group
Br1 Br 0.40255(3) 0.13697(3) 0.58117(3) 0.05765(18) Uani 1 1 d . . . . .
Br2 Br 0.09903(3) 0.55196(4) 0.32693(3) 0.06028(18) Uani 1 1 d . . . . .
C1 C 0.2692(3) 0.1626(3) 0.6005(2) 0.0371(9) Uani 1 1 d . . . . .
C2 C 0.2210(3) 0.0839(3) 0.6519(3) 0.0479(10) Uani 1 1 d . . . . .
H2 H 0.253584 0.021341 0.674402 0.058 Uiso 1 1 calc R U . . .
C3 C 0.1246(3) 0.0992(4) 0.6692(3) 0.0558(12) Uani 1 1 d . . . . .
H3 H 0.091376 0.046525 0.703434 0.067 Uiso 1 1 calc R U . . .
C4 C 0.0768(3) 0.1923(4) 0.6361(3) 0.0562(12) Uani 1 1 d . . . . .
H4 H 0.011603 0.202608 0.648627 0.067 Uiso 1 1 calc R U . . .
C5 C 0.1246(3) 0.2698(3) 0.5848(3) 0.0468(10) Uani 1 1 d . . . . .
H5 H 0.091034 0.332065 0.562918 0.056 Uiso 1 1 calc R U . . .
C6 C 0.2232(3) 0.2573(3) 0.5646(2) 0.0363(9) Uani 1 1 d . . . . .
C7 C 0.2732(3) 0.3413(3) 0.5106(2) 0.0429(10) Uani 1 1 d . . . . .
H7 H 0.340276 0.342223 0.514734 0.051 Uiso 1 1 calc R U . . .
C8 C 0.2345(3) 0.4151(3) 0.4571(3) 0.0394(9) Uani 1 1 d . . . . .
H8 H 0.167933 0.410009 0.449606 0.047 Uiso 1 1 calc R U . . .
C9 C 0.2830(3) 0.5043(3) 0.4079(2) 0.0334(8) Uani 1 1 d . . . . .
C10 C 0.3813(3) 0.5263(3) 0.4173(3) 0.0465(10) Uani 1 1 d . . . . .
H10 H 0.417653 0.480487 0.454676 0.056 Uiso 1 1 calc R U . . .
C11 C 0.4264(3) 0.6132(3) 0.3735(3) 0.0530(12) Uani 1 1 d . . . . .
H11 H 0.492378 0.625245 0.381014 0.064 Uiso 1 1 calc R U . . .
C12 C 0.3735(3) 0.6831(3) 0.3179(3) 0.0553(12) Uani 1 1 d . . . . .
H12 H 0.403414 0.743289 0.289141 0.066 Uiso 1 1 calc R U . . .
C13 C 0.2773(3) 0.6629(3) 0.3058(3) 0.0494(11) Uani 1 1 d . . . . .
H13 H 0.241735 0.708408 0.267615 0.059 Uiso 1 1 calc R U . . .
C14 C 0.2324(3) 0.5749(3) 0.3504(2) 0.0375(9) Uani 1 1 d . . . . .

loop_
_atom_site_aniso_label
_atom_site_aniso_U_11
_atom_site_aniso_U_22
_atom_site_aniso_U_33
_atom_site_aniso_U_23
_atom_site_aniso_U_13
_atom_site_aniso_U_12
Br1 0.0472(3) 0.0522(3) 0.0736(4) 0.0082(2) -0.0055(2) 0.0068(2)
Br2 0.0425(3) 0.0812(4) 0.0572(3) 0.0145(2) -0.0087(2) 0.0077(2)
C1 0.039(2) 0.038(2) 0.034(2) -0.0039(18) -0.0025(17) -0.0005(17)
C2 0.064(3) 0.039(2) 0.041(2) -0.0011(19) -0.004(2) -0.006(2)
C3 0.073(3) 0.044(2) 0.050(3) 0.005(2) 0.015(2) -0.010(2)
C4 0.050(3) 0.060(3) 0.058(3) -0.003(2) 0.008(2) -0.004(2)
C5 0.051(3) 0.043(2) 0.046(3) 0.0062(19) 0.005(2) 0.005(2)
C6 0.045(2) 0.0313(19) 0.033(2) -0.0004(17) -0.0069(17) -0.0014(17)
C7 0.038(2) 0.042(2) 0.049(3) 0.0051(19) 0.0012(19) -0.0042(19)
C8 0.040(2) 0.036(2) 0.042(2) 0.0050(19) -0.0064(18) 0.0004(18)
C9 0.042(2) 0.0282(18) 0.030(2) -0.0017(16) -0.0021(17) 0.0035(17)
C10 0.048(3) 0.043(2) 0.048(3) 0.005(2) -0.0079(19) -0.0044(19)
C11 0.046(3) 0.055(3) 0.058(3) -0.004(2) 0.001(2) -0.016(2)
C12 0.075(3) 0.039(2) 0.053(3) 0.004(2) 0.011(2) -0.012(2)
C13 0.068(3) 0.041(2) 0.039(2) 0.0061(19) 0.001(2) 0.006(2)
C14 0.042(2) 0.038(2) 0.032(2) -0.0026(17) -0.0004(17) 0.0004(18)

loop_
_atom_type_symbol
_atom_type_description
_atom_type_scat_dispersion_real
_atom_type_scat_dispersion_imag
_atom_type_scat_source
C C 0.0033 0.0016 'International Tables Vol C Tables 4.2.6.8 and 6.1.1.4'
H H 0.0000 0.0000 'International Tables Vol C Tables 4.2.6.8 and 6.1.1.4'
Br Br -0.2901 2.4595 'International Tables Vol C Tables 4.2.6.8 and 6.1.1.4'

loop_
_geom_angle_atom_site_label_1
_geom_angle_atom_site_label_2
_geom_angle_atom_site_label_3
_geom_angle
_geom_angle_site_symmetry_1
_geom_angle_site_symmetry_3
_geom_angle_publ_flag
C2 C1 C6 122.4(4) . . ?
C2 C1 Br1 116.8(3) . . ?
C6 C1 Br1 120.8(3) . . ?
C3 C2 C1 119.3(4) . . ?
C3 C2 H2 120.4 . . ?
C1 C2 H2 120.4 . . ?
C2 C3 C4 120.1(4) . . ?
C2 C3 H3 120.0 . . ?
C4 C3 H3 120.0 . . ?
C5 C4 C3 120.5(4) . . ?
C5 C4 H4 119.7 . . ?
C3 C4 H4 119.7 . . ?
C4 C5 C6 121.4(4) . . ?
C4 C5 H5 119.3 . . ?
C6 C5 H5 119.3 . . ?
C1 C6 C5 116.2(3) . . ?
C1 C6 C7 123.0(4) . . ?
C5 C6 C7 120.7(3) . . ?
C8 C7 C6 127.4(4) . . ?
C8 C7 H7 116.3 . . ?
C6 C7 H7 116.3 . . ?
C7 C8 C9 127.8(4) . . ?
C7 C8 H8 116.1 . . ?
C9 C8 H8 116.1 . . ?
C10 C9 C14 116.3(3) . . ?
C10 C9 C8 122.2(3) . . ?
C14 C9 C8 121.4(3) . . ?
C11 C10 C9 122.3(4) . . ?
C11 C10 H10 118.8 . . ?
C9 C10 H10 118.8 . . ?
C10 C11 C12 119.8(4) . . ?
C10 C11 H11 120.1 . . ?
C12 C11 H11 120.1 . . ?
C13 C12 C11 119.5(4) . . ?
C13 C12 H12 120.2 . . ?
C11 C12 H12 120.2 . . ?
C12 C13 C14 120.2(4) . . ?
C12 C13 H13 119.9 . . ?
C14 C13 H13 119.9 . . ?
C13 C14 C9 121.8(4) . . ?
C13 C14 Br2 116.8(3) . . ?
C9 C14 Br2 121.3(3) . . ?

loop_
_geom_bond_atom_site_label_1
_geom_bond_atom_site_label_2
_geom_bond_distance
_geom_bond_site_symmetry_2
_geom_bond_publ_flag
Br1 C1 1.892(4) . ?
Br2 C14 1.897(4) . ?
C1 C2 1.382(5) . ?
C1 C6 1.396(5) . ?
C2 C3 1.371(5) . ?
C2 H2 0.9300 . ?
C3 C4 1.376(6) . ?
C3 H3 0.9300 . ?
C4 C5 1.370(5) . ?
C4 H4 0.9300 . ?
C5 C6 1.406(5) . ?
C5 H5 0.9300 . ?
C6 C7 1.459(5) . ?
C7 C8 1.304(5) . ?
C7 H7 0.9300 . ?
C8 C9 1.453(5) . ?
C8 H8 0.9300 . ?
C9 C10 1.392(5) . ?
C9 C14 1.395(5) . ?
C10 C11 1.372(5) . ?
C10 H10 0.9300 . ?
C11 C12 1.387(6) . ?
C11 H11 0.9300 . ?
C12 C13 1.365(5) . ?
C12 H12 0.9300 . ?
C13 C14 1.386(5) . ?
C13 H13 0.9300 . ?

loop_
_geom_torsion_atom_site_label_1
_geom_torsion_atom_site_label_2
_geom_torsion_atom_site_label_3
_geom_torsion_atom_site_label_4
_geom_torsion
_geom_torsion_site_symmetry_1
_geom_torsion_site_symmetry_2
_geom_torsion_site_symmetry_3
_geom_torsion_site_symmetry_4
_geom_torsion_publ_flag
C6 C1 C2 C3 -0.6(6) . . . . ?
Br1 C1 C2 C3 179.0(3) . . . . ?
C1 C2 C3 C4 -0.3(6) . . . . ?
C2 C3 C4 C5 0.7(6) . . . . ?
C3 C4 C5 C6 -0.2(6) . . . . ?
C2 C1 C6 C5 1.1(5) . . . . ?
Br1 C1 C6 C5 -178.5(3) . . . . ?
C2 C1 C6 C7 179.8(3) . . . . ?
Br1 C1 C6 C7 0.2(5) . . . . ?
C4 C5 C6 C1 -0.7(6) . . . . ?
C4 C5 C6 C7 -179.4(4) . . . . ?
C1 C6 C7 C8 161.7(4) . . . . ?
C5 C6 C7 C8 -19.7(6) . . . . ?
C6 C7 C8 C9 175.2(4) . . . . ?
C7 C8 C9 C10 -4.3(6) . . . . ?
C7 C8 C9 C14 177.6(4) . . . . ?
C14 C9 C10 C11 0.7(6) . . . . ?
C8 C9 C10 C11 -177.5(4) . . . . ?
C9 C10 C11 C12 0.4(6) . . . . ?
C10 C11 C12 C13 -1.5(6) . . . . ?
C11 C12 C13 C14 1.5(6) . . . . ?
C12 C13 C14 C9 -0.3(6) . . . . ?
C12 C13 C14 Br2 -178.7(3) . . . . ?
C10 C9 C14 C13 -0.7(5) . . . . ?
C8 C9 C14 C13 177.4(3) . . . . ?
C10 C9 C14 Br2 177.5(3) . . . . ?
C8 C9 C14 Br2 -4.3(5) . . . . ?
